data_4327432
loop_
_publ_author_name
'Takashi Kubo'
'Misako Ohsahi'
'Katsuaki Miyazaki'
'Akio Ichimura'
'Kazuhiro Nakasuji'

_publ_contact_author_address
;
Department of Chemistry, Graduate School of Science, Osaka University 
Machikaneyama 1-1, Toyonaka, Osaka, 560-0043, Japan
;
_publ_contact_author_email kubo@chem.sci.osaka-u.ac.jp
_publ_contact_author_fax '+81 6 6850 5395'
_publ_contact_author_name 'Takashi Kubo'
_publ_contact_author_phone '+81 6 6850 5394'
_publ_section_title
;
 Synthesis, Structure, and Cooperative Proton-Electron Transfer Reaction
 of Bis(5,6-diethylpyrazinedithiolato)metal Complexes (M = Ni, Pd, Pt)
;
_journal_name_full 'Inorganic Chemistry'
_journal_page_first 7301
_journal_page_last 7307
_journal_paper_doi 10.1021/ic049621+
_journal_volume 43
_journal_year 2004
_chemical_formula_sum 'C24 H40 N6 Ni O2 S4'
_chemical_formula_weight 631.57
_chemical_name_common Ni(Hdepdt)2-DMAC
_chemical_name_systematic
; 
 ? 
;
_space_group_IT_number 15
_symmetry_cell_setting monoclinic
_symmetry_Int_Tables_number 15
_symmetry_space_group_name_Hall '-C 2yc'
_symmetry_space_group_name_H-M 'C 1 2/c 1'
_atom_sites_solution_hydrogens geom
_atom_sites_solution_primary direct
_atom_sites_solution_secondary difmap
_audit_creation_method SHELXL-97
_cell_angle_alpha 90.00
_cell_angle_beta 97.771(3)
_cell_angle_gamma 90.00
_cell_formula_units_Z 4
_cell_length_a 16.0698(2)
_cell_length_b 12.2833(5)
_cell_length_c 15.6376(2)
_cell_measurement_reflns_used 7923
_cell_measurement_temperature 296(2)
_cell_measurement_theta_max 27.5
_cell_measurement_theta_min 2.4
_cell_volume 3058.36(14)
_computing_cell_refinement PROCESS-AUTO
_computing_data_collection PROCESS-AUTO
_computing_data_reduction 'teXsan Ver. 1.11'
_computing_publication_material 'teXsan Ver. 1.11'
_computing_structure_refinement SHELXL97
_computing_structure_solution SHELXS97
_diffrn_ambient_temperature 296(2)
_diffrn_measured_fraction_theta_full 0.997
_diffrn_measured_fraction_theta_max 0.997
_diffrn_measurement_device_type 'Rigaku RAXIS-RAPID Imaging Plate'
_diffrn_measurement_method \w
_diffrn_radiation_monochromator graphite
_diffrn_radiation_source 'fine-focus sealed tube'
_diffrn_radiation_type MoK\a
_diffrn_radiation_wavelength 0.71069
_diffrn_reflns_av_R_equivalents 0.0699
_diffrn_reflns_av_sigmaI/netI 0.0561
_diffrn_reflns_limit_h_max 20
_diffrn_reflns_limit_h_min -20
_diffrn_reflns_limit_k_max 15
_diffrn_reflns_limit_k_min -15
_diffrn_reflns_limit_l_max 19
_diffrn_reflns_limit_l_min -20
_diffrn_reflns_number 13902
_diffrn_reflns_theta_full 27.48
_diffrn_reflns_theta_max 27.48
_diffrn_reflns_theta_min 3.22
_exptl_absorpt_coefficient_mu 0.939
_exptl_absorpt_correction_T_max 0.910
_exptl_absorpt_correction_T_min 0.800
_exptl_absorpt_correction_type multi-scan
_exptl_absorpt_process_details '(Higashi, 1995)'
_exptl_crystal_colour brown
_exptl_crystal_density_diffrn 1.372
_exptl_crystal_description prism
_exptl_crystal_F_000 1336
_exptl_crystal_size_max 0.100
_exptl_crystal_size_mid 0.100
_exptl_crystal_size_min 0.100
_refine_diff_density_max 0.452
_refine_diff_density_min -0.338
_refine_diff_density_rms 0.068
_refine_ls_extinction_method none
_refine_ls_goodness_of_fit_ref 1.003
_refine_ls_hydrogen_treatment mixed
_refine_ls_matrix_type full
_refine_ls_number_parameters 186
_refine_ls_number_reflns 3484
_refine_ls_number_restraints 0
_refine_ls_restrained_S_all 1.003
_refine_ls_R_factor_all 0.1024
_refine_ls_R_factor_gt 0.0512
_refine_ls_shift/su_max 0.001
_refine_ls_shift/su_mean 0.000
_refine_ls_structure_factor_coef Fsqd
_refine_ls_weighting_details 'calc w=1/[\s^2^(Fo^2^)+(0.0675P)^2^+0.0000P] where P=(Fo^2^+2Fc^2^)/3'
_refine_ls_weighting_scheme calc
_refine_ls_wR_factor_gt 0.1162
_refine_ls_wR_factor_ref 0.1337
_reflns_number_gt 2081
_reflns_number_total 3484
_reflns_threshold_expression >2sigma(I)
_cod_data_source_file ic0496212Bsi20040322_012110_2.cif
_cod_data_source_block NiDMAC
_cod_database_code 4327432

loop_
_symmetry_equiv_pos_as_xyz
'x, y, z'
'-x, y, -z+1/2'
'x+1/2, y+1/2, z'
'-x+1/2, y+1/2, -z+1/2'
'-x, -y, -z'
'x, -y, z-1/2'
'-x+1/2, -y+1/2, -z'
'x+1/2, -y+1/2, z-1/2'

loop_
_atom_site_label
_atom_site_type_symbol
_atom_site_fract_x
_atom_site_fract_y
_atom_site_fract_z
_atom_site_U_iso_or_equiv
_atom_site_adp_type
_atom_site_occupancy
_atom_site_symmetry_multiplicity
_atom_site_calc_flag
_atom_site_refinement_flags
Ni Ni 0.5000 -0.23942(5) 0.2500 0.0353(2) Uani 1 2 d S
S1 S 0.54735(6) -0.11189(8) 0.34084(5) 0.0476(3) Uani 1 1 d .
S2 S 0.54710(5) -0.36725(8) 0.33984(5) 0.0469(3) Uani 1 1 d .
O O 0.6477(2) 0.0927(3) 0.5130(3) 0.0961(11) Uani 1 1 d .
N1 N 0.63467(16) -0.1311(2) 0.49797(17) 0.0388(6) Uani 1 1 d .
N2 N 0.63074(17) -0.3524(2) 0.49821(17) 0.0420(7) Uani 1 1 d .
N3 N 0.6406(6) 0.2718(9) 0.5324(7) 0.067(2) Uani 0.50 1 d P
N4 N 0.6055(5) 0.2593(9) 0.4762(6) 0.0560(18) Uani 0.50 1 d P
C1 C 0.59438(19) -0.1824(3) 0.42820(19) 0.0357(7) Uani 1 1 d .
C2 C 0.59474(19) -0.2980(3) 0.4302(2) 0.0364(7) Uani 1 1 d .
C3 C 0.6698(2) -0.2967(3) 0.5678(2) 0.0410(8) Uani 1 1 d .
C4 C 0.67356(19) -0.1852(3) 0.5692(2) 0.0392(8) Uani 1 1 d .
C5 C 0.7062(2) -0.3679(3) 0.6423(2) 0.0553(10) Uani 1 1 d .
C6 C 0.6402(3) -0.4065(4) 0.6962(3) 0.0764(13) Uani 1 1 d .
C7 C 0.7138(2) -0.1148(3) 0.6411(2) 0.0509(9) Uani 1 1 d .
C8 C 0.6537(3) -0.0759(4) 0.6996(3) 0.0740(12) Uani 1 1 d .
C9 C 0.6170(8) 0.1804(11) 0.4866(8) 0.059(3) Uani 0.50 1 d P
C10 C 0.6479(7) 0.1932(13) 0.5319(10) 0.061(2) Uani 0.50 1 d P
C11 C 0.6911(3) 0.2498(5) 0.6150(3) 0.0961(18) Uani 1 1 d .
C12 C 0.6128(4) 0.3787(5) 0.4953(4) 0.106(2) Uani 1 1 d .
C13 C 0.5601(3) 0.2047(6) 0.4004(4) 0.108(2) Uani 1 1 d .
H1 H 0.6371 -0.0538 0.4968 0.048 Uiso 1 1 d .
H2 H 0.7563 -0.1571 0.6731 0.059 Uiso 1 1 d .
H3 H 0.7377 -0.0541 0.6163 0.059 Uiso 1 1 d .
H4 H 0.6304 -0.1347 0.7264 0.093 Uiso 1 1 d .
H5 H 0.6856 -0.0316 0.7449 0.093 Uiso 1 1 d .
H6 H 0.6120 -0.0316 0.6697 0.093 Uiso 1 1 d .
H7 H 0.7329 -0.4287 0.6230 0.069 Uiso 1 1 d .
H8 H 0.7463 -0.3251 0.6798 0.069 Uiso 1 1 d .
H9 H 0.5996 -0.4489 0.6615 0.086 Uiso 1 1 d .
H10 H 0.6127 -0.3449 0.7180 0.086 Uiso 1 1 d .
H11 H 0.6655 -0.4485 0.7437 0.086 Uiso 1 1 d .
H12 H 0.5451 0.1352 0.3726 0.136 Uiso 1 1 d .
H13 H 0.5078 0.2386 0.4099 0.136 Uiso 1 1 d .
H14 H 0.5864 0.2479 0.3627 0.136 Uiso 1 1 d .
H15 H 0.7398 0.2167 0.5999 0.122 Uiso 1 1 d .
H16 H 0.6604 0.2077 0.6460 0.122 Uiso 1 1 d .
H17 H 0.7047 0.3193 0.6406 0.122 Uiso 1 1 d .
H18 H 0.6381 0.4337 0.5391 0.125 Uiso 1 1 d .
H19 H 0.6394 0.3919 0.4456 0.125 Uiso 1 1 d .
H20 H 0.5568 0.3877 0.4866 0.125 Uiso 1 1 d .

loop_
_atom_site_aniso_label
_atom_site_aniso_U_11
_atom_site_aniso_U_22
_atom_site_aniso_U_33
_atom_site_aniso_U_23
_atom_site_aniso_U_13
_atom_site_aniso_U_12
Ni 0.0398(3) 0.0388(4) 0.0255(3) 0.000 -0.0025(2) 0.000
S1 0.0673(6) 0.0378(6) 0.0323(5) 0.0029(3) -0.0124(4) -0.0005(4)
S2 0.0642(6) 0.0378(5) 0.0340(5) -0.0019(4) -0.0111(4) 0.0004(4)
O 0.130(3) 0.050(2) 0.105(3) -0.004(2) 0.003(2) 0.005(2)
N1 0.0479(16) 0.0352(17) 0.0315(16) -0.0007(11) -0.0009(12) 0.0008(12)
N2 0.0507(16) 0.0418(17) 0.0304(16) 0.0018(12) -0.0052(13) 0.0009(12)
N3 0.080(6) 0.057(7) 0.065(7) -0.020(5) 0.011(5) -0.010(5)
N4 0.064(4) 0.037(5) 0.070(6) -0.006(4) 0.019(4) 0.003(4)
C1 0.0412(17) 0.040(2) 0.0248(17) -0.0020(14) 0.0006(13) -0.0014(14)
C2 0.0388(17) 0.0397(19) 0.0298(18) 0.0010(14) 0.0008(13) 0.0006(13)
C3 0.0426(18) 0.051(2) 0.0281(18) 0.0035(14) -0.0004(14) 0.0038(14)
C4 0.0390(18) 0.050(2) 0.0265(18) 0.0006(14) -0.0021(13) 0.0028(14)
C5 0.064(2) 0.059(3) 0.038(2) 0.0106(18) -0.0113(18) 0.0027(18)
C6 0.090(3) 0.086(3) 0.053(3) 0.029(2) 0.011(2) 0.002(2)
C7 0.056(2) 0.057(3) 0.035(2) -0.0033(16) -0.0087(17) -0.0008(16)
C8 0.082(3) 0.084(3) 0.054(3) -0.027(2) 0.003(2) -0.002(2)
C9 0.061(6) 0.074(11) 0.042(6) -0.008(6) 0.004(5) 0.004(6)
C10 0.063(6) 0.062(10) 0.058(8) -0.003(6) 0.014(5) -0.003(5)
C11 0.084(3) 0.134(6) 0.065(3) -0.021(3) -0.007(3) -0.013(3)
C12 0.135(5) 0.066(4) 0.130(5) 0.013(3) 0.062(4) 0.021(3)
C13 0.089(4) 0.153(6) 0.077(4) -0.020(4) -0.010(3) -0.006(4)

loop_
_atom_type_symbol
_atom_type_description
_atom_type_scat_dispersion_real
_atom_type_scat_dispersion_imag
_atom_type_scat_source
C C 0.0033 0.0016 'International Tables Vol C Tables 4.2.6.8 and 6.1.1.4'
H H 0.0000 0.0000 'International Tables Vol C Tables 4.2.6.8 and 6.1.1.4'
N N 0.0061 0.0033 'International Tables Vol C Tables 4.2.6.8 and 6.1.1.4'
O O 0.0106 0.0060 'International Tables Vol C Tables 4.2.6.8 and 6.1.1.4'
S S 0.1246 0.1234 'International Tables Vol C Tables 4.2.6.8 and 6.1.1.4'
Ni Ni 0.3393 1.1124 'International Tables Vol C Tables 4.2.6.8 and 6.1.1.4'

loop_
_geom_angle_atom_site_label_1
_geom_angle_atom_site_label_2
_geom_angle_atom_site_label_3
_geom_angle
_geom_angle_site_symmetry_1
_geom_angle_site_symmetry_3
S2 Ni S2 87.49(6) . 2_655
S2 Ni S1 179.63(4) . 2_655
S2 Ni S1 92.15(3) 2_655 2_655
S2 Ni S1 92.15(3) . .
S2 Ni S1 179.63(4) 2_655 .
S1 Ni S1 88.20(5) 2_655 .
C1 S1 Ni 103.57(12) . .
C2 S2 Ni 104.40(12) . .
C9 O C10 38.4(6) . .
C1 N1 C4 123.2(3) . .
C1 N1 H1 117.9(3) . .
C4 N1 H1 118.9(3) . .
C2 N2 C3 119.5(3) . .
C10 N3 N4 83.9(11) . .
C10 N3 C9 36.9(9) . .
N4 N3 C9 47.0(6) . .
C10 N3 C11 76.7(18) . .
N4 N3 C11 160.4(16) . .
C9 N3 C11 113.5(15) . .
C10 N3 C12 155.2(18) . .
N4 N3 C12 71.6(14) . .
C9 N3 C12 118.6(14) . .
C11 N3 C12 128.0(7) . .
N3 N4 C9 86.3(10) . .
N3 N4 C10 47.5(7) . .
C9 N4 C10 38.8(8) . .
N3 N4 C13 161.7(16) . .
C9 N4 C13 75.4(14) . .
C10 N4 C13 114.2(15) . .
N3 N4 C12 69.6(13) . .
C9 N4 C12 155.8(15) . .
C10 N4 C12 117.0(15) . .
C13 N4 C12 128.7(7) . .
N1 C1 C2 116.7(3) . .
N1 C1 S1 121.6(2) . .
C2 C1 S1 121.7(3) . .
N2 C2 C1 121.6(3) . .
N2 C2 S2 120.2(3) . .
C1 C2 S2 118.2(3) . .
N2 C3 C4 121.8(3) . .
N2 C3 C5 114.5(3) . .
C4 C3 C5 123.7(3) . .
C3 C4 N1 117.2(3) . .
C3 C4 C7 127.1(3) . .
N1 C4 C7 115.7(3) . .
C3 C5 C6 112.5(3) . .
C3 C5 H7 111.2(3) . .
C6 C5 H7 108.4(4) . .
C3 C5 H8 108.1(3) . .
C6 C5 H8 107.0(4) . .
H7 C5 H8 109.6(4) . .
C5 C6 H9 109.4(4) . .
C5 C6 H10 109.8(4) . .
H9 C6 H10 108.8(4) . .
C5 C6 H11 110.4(4) . .
H9 C6 H11 109.9(5) . .
H10 C6 H11 108.6(4) . .
C4 C7 C8 113.3(3) . .
C4 C7 H2 106.8(3) . .
C8 C7 H2 109.3(3) . .
C4 C7 H3 107.9(3) . .
C8 C7 H3 109.3(4) . .
H2 C7 H3 110.3(3) . .
C7 C8 H4 110.9(4) . .
C7 C8 H5 107.6(3) . .
H4 C8 H5 107.9(4) . .
C7 C8 H6 110.9(4) . .
H4 C8 H6 111.6(4) . .
H5 C8 H6 107.9(5) . .
C10 C9 N4 91.9(17) . .
C10 C9 O 73.2(19) . .
N4 C9 O 164.2(18) . .
C10 C9 N3 45.2(12) . .
N4 C9 N3 46.7(8) . .
O C9 N3 118.4(17) . .
C10 C9 C13 158(2) . .
N4 C9 C13 66.2(13) . .
O C9 C13 128.3(10) . .
N3 C9 C13 112.9(15) . .
C9 C10 N3 97.9(18) . .
C9 C10 O 68(2) . .
N3 C10 O 166(2) . .
C9 C10 N4 49.3(12) . .
N3 C10 N4 48.6(8) . .
O C10 N4 117.5(19) . .
C9 C10 C11 163(2) . .
N3 C10 C11 65.7(16) . .
O C10 C11 128.2(10) . .
N4 C10 C11 114.3(15) . .
N3 C11 C10 37.6(5) . .
N3 C11 H15 104.0(5) . .
C10 C11 H15 83.7(5) . .
N3 C11 H16 107.7(5) . .
C10 C11 H16 88.7(5) . .
H15 C11 H16 114.9(6) . .
N3 C11 H17 106.0(7) . .
C10 C11 H17 143.4(7) . .
H15 C11 H17 109.8(5) . .
H16 C11 H17 113.4(5) . .
N3 C12 N4 38.8(4) . .
N3 C12 H18 104.8(7) . .
N4 C12 H18 143.6(7) . .
N3 C12 H19 109.1(5) . .
N4 C12 H19 92.1(5) . .
H18 C12 H19 104.8(5) . .
N3 C12 H20 114.3(6) . .
N4 C12 H20 92.4(6) . .
H18 C12 H20 108.9(5) . .
H19 C12 H20 114.1(7) . .
N4 C13 C9 38.4(5) . .
N4 C13 H12 145.9(7) . .
C9 C13 H12 107.6(7) . .
N4 C13 H13 91.6(5) . .
C9 C13 H13 111.8(6) . .
H12 C13 H13 106.2(5) . .
N4 C13 H14 91.8(5) . .
C9 C13 H14 113.1(6) . .
H12 C13 H14 108.7(6) . .
H13 C13 H14 109.2(7) . .

loop_
_geom_bond_atom_site_label_1
_geom_bond_atom_site_label_2
_geom_bond_distance
_geom_bond_site_symmetry_2
Ni S2 2.1736(11) .
Ni S2 2.1736(11) 2_655
Ni S1 2.1814(11) 2_655
Ni S1 2.1814(11) .
S1 C1 1.706(3) .
S2 C2 1.736(3) .
O C9 1.232(16) .
O C10 1.269(17) .
N1 C1 1.347(4) .
N1 C4 1.372(4) .
N1 H1 0.951(3) .
N2 C2 1.321(4) .
N2 C3 1.365(4) .
N3 C10 0.973(12) .
N3 N4 0.990(10) .
N3 C9 1.357(14) .
N3 C11 1.454(15) .
N3 C12 1.480(15) .
N4 C9 0.995(12) .
N4 C10 1.312(15) .
N4 C13 1.467(13) .
N4 C12 1.498(13) .
C1 C2 1.420(5) .
C3 C4 1.371(5) .
C3 C5 1.509(4) .
C4 C7 1.495(4) .
C5 C6 1.518(5) .
C5 H7 0.932(4) .
C5 H8 0.966(4) .
C6 H9 0.947(5) .
C6 H10 0.961(5) .
C6 H11 0.949(4) .
C7 C8 1.497(5) .
C7 H2 0.946(3) .
C7 H3 0.945(4) .
C8 H4 0.938(5) .
C8 H5 0.981(4) .
C8 H6 0.938(5) .
C9 C10 0.823(12) .
C9 C13 1.552(16) .
C10 C11 1.552(19) .
C11 H15 0.940(5) .
C11 H16 0.900(6) .
C11 H17 0.956(5) .
C12 H18 1.008(7) .
C12 H19 0.950(5) .
C12 H20 0.898(6) .
C13 H12 0.973(7) .
C13 H13 0.967(6) .
C13 H14 0.936(7) .

loop_
_geom_torsion_atom_site_label_1
_geom_torsion_atom_site_label_2
_geom_torsion_atom_site_label_3
_geom_torsion_atom_site_label_4
_geom_torsion
_geom_torsion_site_symmetry_1
S2 Ni S1 C1 0.67(10) .
S2 Ni S1 C1 18(6) 2_655
S1 Ni S1 C1 -179.22(11) 2_655
S2 Ni S2 C2 179.87(11) 2_655
S1 Ni S2 C2 162(5) 2_655
S1 Ni S2 C2 -0.24(10) .
C10 N3 N4 C9 2.3(11) .
C11 N3 N4 C9 -6(3) .
C12 N3 N4 C9 178.6(8) .
C9 N3 N4 C10 -2.3(11) .
C11 N3 N4 C10 -8(2) .
C12 N3 N4 C10 176.3(9) .
C10 N3 N4 C13 3(3) .
C9 N3 N4 C13 1(2) .
C11 N3 N4 C13 -5(5) .
C12 N3 N4 C13 180(100) .
C10 N3 N4 C12 -176.3(9) .
C9 N3 N4 C12 -178.6(8) .
C11 N3 N4 C12 176(3) .
C4 N1 C1 C2 -1.1(4) .
C4 N1 C1 S1 -179.7(2) .
Ni S1 C1 N1 177.4(2) .
Ni S1 C1 C2 -1.1(3) .
C3 N2 C2 C1 -1.1(4) .
C3 N2 C2 S2 178.3(2) .
N1 C1 C2 N2 1.9(4) .
S1 C1 C2 N2 -179.5(2) .
N1 C1 C2 S2 -177.5(2) .
S1 C1 C2 S2 1.1(4) .
Ni S2 C2 N2 -179.8(2) .
Ni S2 C2 C1 -0.4(3) .
C2 N2 C3 C4 -0.6(4) .
C2 N2 C3 C5 178.3(3) .
N2 C3 C4 N1 1.4(5) .
C5 C3 C4 N1 -177.4(2) .
N2 C3 C4 C7 179.7(3) .
C5 C3 C4 C7 0.9(5) .
C1 N1 C4 C3 -0.5(4) .
C1 N1 C4 C7 -179.0(3) .
N2 C3 C5 C6 -79.5(4) .
C4 C3 C5 C6 99.3(4) .
C3 C4 C7 C8 -94.6(4) .
N1 C4 C7 C8 83.8(4) .
N3 N4 C9 C10 -2.7(13) .
C13 N4 C9 C10 177.6(12) .
C12 N4 C9 C10 0(3) .
N3 N4 C9 O -21(5) .
C10 N4 C9 O -18(4) .
C13 N4 C9 O 159(4) .
C12 N4 C9 O -18(6) .
C10 N4 C9 N3 2.7(13) .
C13 N4 C9 N3 -179.7(7) .
C12 N4 C9 N3 3.2(18) .
N3 N4 C9 C13 179.7(7) .
C10 N4 C9 C13 -177.6(12) .
C12 N4 C9 C13 -177(2) .
C10 O C9 N4 19(4) .
C10 O C9 N3 1.9(8) .
C10 O C9 C13 174.8(18) .
N4 N3 C9 C10 176.1(19) .
C11 N3 C9 C10 -5.9(14) .
C12 N3 C9 C10 174.6(15) .
C10 N3 C9 N4 -176.1(19) .
C11 N3 C9 N4 177.9(11) .
C12 N3 C9 N4 -1.5(9) .
C10 N3 C9 O -2.5(11) .
N4 N3 C9 O 173.6(13) .
C11 N3 C9 O -8.4(11) .
C12 N3 C9 O 172.1(7) .
C10 N3 C9 C13 -176.5(17) .
N4 N3 C9 C13 -0.3(7) .
C11 N3 C9 C13 177.6(6) .
C12 N3 C9 C13 -1.9(10) .
N4 C9 C10 N3 2.8(13) .
O C9 C10 N3 177.7(10) .
C13 C9 C10 N3 9(4) .
N4 C9 C10 O -174.9(9) .
N3 C9 C10 O -177.7(10) .
C13 C9 C10 O -169(4) .
O C9 C10 N4 174.9(9) .
N3 C9 C10 N4 -2.8(13) .
C13 C9 C10 N4 6(3) .
N4 C9 C10 C11 20(5) .
O C9 C10 C11 -165(5) .
N3 C9 C10 C11 17(4) .
C13 C9 C10 C11 26(8) .
N4 N3 C10 C9 -2.8(14) .
C11 N3 C10 C9 174.4(13) .
C12 N3 C10 C9 -11(3) .
N4 N3 C10 O 6(5) .
C9 N3 C10 O 9(4) .
C11 N3 C10 O -177(5) .
C12 N3 C10 O -2(7) .
C9 N3 C10 N4 2.8(14) .
C11 N3 C10 N4 177.2(8) .
C12 N3 C10 N4 -8(2) .
N4 N3 C10 C11 -177.2(8) .
C9 N3 C10 C11 -174.4(13) .
C12 N3 C10 C11 174(2) .
C9 O C10 N4 -4.4(8) .
C9 O C10 C11 174.3(17) .
N3 N4 C10 C9 176.3(18) .
C13 N4 C10 C9 -2.6(13) .
C12 N4 C10 C9 -179.8(13) .
C9 N4 C10 N3 -176.3(18) .
C13 N4 C10 N3 -178.8(10) .
C12 N4 C10 N3 3.9(9) .
N3 N4 C10 O -178.4(13) .
C9 N4 C10 O 5.4(10) .
C13 N4 C10 O 2.8(10) .
C12 N4 C10 O -174.4(7) .
N3 N4 C10 C11 2.8(8) .
C9 N4 C10 C11 -173.5(16) .
C13 N4 C10 C11 -176.1(6) .
C12 N4 C10 C11 6.7(9) .
N4 N3 C11 C10 8(2) .
C9 N3 C11 C10 3.7(8) .
C12 N3 C11 C10 -176.9(13) .
C9 C10 C11 N3 -19(5) .
O C10 C11 N3 179.0(14) .
N4 C10 C11 N3 -2.3(6) .
C10 N3 C12 N4 9(2) .
C9 N3 C12 N4 1.2(7) .
C11 N3 C12 N4 -178.2(11) .
C9 N4 C12 N3 -3(2) .
C10 N4 C12 N3 -3.1(7) .
C13 N4 C12 N3 -179.9(10) .
N3 N4 C13 C9 -1(2) .
C10 N4 C13 C9 1.7(8) .
C12 N4 C13 C9 178.5(11) .
C10 C9 C13 N4 -6(3) .
O C9 C13 N4 -173.0(15) .
N3 C9 C13 N4 0.3(6) .
